data_4083030
loop_
_publ_author_name
'Zhao, Pei'
'Brown, Zachary'
'Fettinger, James C.'
'Grandjean, Fernande'
'Long, Gary J.'
'Power, Philip P.'

_publ_section_title
;
 Synthesis and Structural Characterization of a Dimeric Cobalt(I)
 Homoleptic Alkyl and an Iron(II) Alkyl Halide Complex
;
_journal_issue 8
_journal_name_full Organometallics
_journal_page_first 1917
_journal_paper_doi 10.1021/om500180u
_journal_volume 33
_journal_year 2014
_chemical_formula_moiety 'C50 H66 Cl3 Fe2 Si6'
_chemical_formula_sum 'C50 H66 Cl3 Fe2 Si6'
_chemical_formula_weight 1053.61
_chemical_name_systematic
; 
 ? 
;
_space_group_crystal_system hexagonal
_space_group_IT_number 176
_space_group_name_Hall '-P 6c'
_space_group_name_H-M_alt 'P 63/m'
_symmetry_space_group_name_Hall '-P 6c'
_symmetry_space_group_name_H-M 'P 63/m'
_atom_sites_solution_hydrogens geom
_audit_creation_method SHELXL-2012
_cell_angle_alpha 90
_cell_angle_beta 90
_cell_angle_gamma 120
_cell_formula_units_Z 2
_cell_length_a 13.1170(3)
_cell_length_b 13.1170(3)
_cell_length_c 27.3137(8)
_cell_measurement_reflns_used 9875
_cell_measurement_temperature 90(2)
_cell_measurement_theta_max 68.22
_cell_measurement_theta_min 3.89
_cell_volume 4069.87(18)
_computing_cell_refinement 'SAINT (8.27b) (Bruker, 2012)'
_computing_data_collection 'Apex2 (2012.2-0) (Bruker, 2012)'
_computing_data_reduction 'SAINT (8.27b) (Bruker, 2012)'
_computing_molecular_graphics 'Bruker SHELXTL'
_computing_publication_material 'Bruker SHELXTL'
_computing_structure_refinement 'SHELXL-2012 (Sheldrick, 2012)'
_computing_structure_solution 'SHELXS-97 (Sheldrick, 2008)'
_diffrn_ambient_temperature 90(2)
_diffrn_measured_fraction_theta_full 0.999
_diffrn_measured_fraction_theta_max 0.999
_diffrn_measurement_device_type 'Bruker APEX-II CCD'
_diffrn_measurement_method '\f and \w scans'
_diffrn_radiation_type CuK\a
_diffrn_radiation_wavelength 1.54178
_diffrn_reflns_av_R_equivalents 0.0509
_diffrn_reflns_av_unetI/netI 0.0316
_diffrn_reflns_Laue_measured_fraction_full 0.999
_diffrn_reflns_Laue_measured_fraction_max 0.999
_diffrn_reflns_limit_h_max 15
_diffrn_reflns_limit_h_min -15
_diffrn_reflns_limit_k_max 13
_diffrn_reflns_limit_k_min -15
_diffrn_reflns_limit_l_max 32
_diffrn_reflns_limit_l_min -32
_diffrn_reflns_number 16507
_diffrn_reflns_point_group_measured_fraction_full 0.999
_diffrn_reflns_point_group_measured_fraction_max 0.999
_diffrn_reflns_theta_full 67.679
_diffrn_reflns_theta_max 68.232
_diffrn_reflns_theta_min 3.891
_exptl_absorpt_coefficient_mu 4.771
_exptl_absorpt_correction_T_max 0.2548
_exptl_absorpt_correction_T_min 0.1215
_exptl_absorpt_correction_type multi-scan
_exptl_absorpt_process_details 'SADABS 2012/1 (Sheldrick, 2012)'
_exptl_crystal_colour White
_exptl_crystal_density_diffrn 0.860
_exptl_crystal_description Block
_exptl_crystal_F_000 1106
_exptl_crystal_size_max 0.693
_exptl_crystal_size_mid 0.544
_exptl_crystal_size_min 0.390
_refine_diff_density_max 0.461
_refine_diff_density_min -0.186
_refine_diff_density_rms 0.043
_refine_ls_extinction_method none
_refine_ls_goodness_of_fit_ref 1.155
_refine_ls_hydrogen_treatment constr
_refine_ls_matrix_type full
_refine_ls_number_parameters 96
_refine_ls_number_reflns 2554
_refine_ls_number_restraints 0
_refine_ls_restrained_S_all 1.155
_refine_ls_R_factor_all 0.0442
_refine_ls_R_factor_gt 0.0427
_refine_ls_shift/su_max 0.001
_refine_ls_shift/su_mean 0.000
_refine_ls_structure_factor_coef Fsqd
_refine_ls_weighting_details
; 
 w=1/[\s^2^(Fo^2^)+(0.0265P)^2^+3.1745P] 
 where P=(Fo^2^+2Fc^2^)/3 
;
_refine_ls_weighting_scheme calc
_refine_ls_wR_factor_gt 0.1070
_refine_ls_wR_factor_ref 0.1078
_reflns_Friedel_coverage 0.000
_reflns_number_gt 2423
_reflns_number_total 2554
_reflns_threshold_expression 'I > 2\s(I)'
_cod_data_source_file om500180u_si_002.cif
_cod_data_source_block PZ26FMI_SQ_S
_cod_depositor_comments
;
The following automatic conversions were performed:

'_exptl_absorpt_correction_type' value 'Multi-scan' changed to
'multi-scan' according to
/usr/data/users/saulius/crontab/automatic-downloads/rss-feeds/ACS/lib/dictionaries/cif_core.dic
dictionary named 'cif_core.dic' version 2.4.2 from 2011-04-26.

Automatic conversion script
Id: cif_fix_values 2281 2013-09-26 08:29:07Z andrius 

 Adding full bibliography for 4083030--4083031.cif.
;
_cod_original_cell_volume 4069.9(2)
_cod_database_code 4083030
_shelx_space_group_comment
; 
The symmetry employed for this shelxl refinement is uniquely defined 
by the following loop, which should always be used as a source of 
symmetry information in preference to the above space-group names. 
They are only intended as comments. 
;
_shelx_estimated_absorpt_t_min 0.137
_shelx_estimated_absorpt_t_max 0.258
_shelxl_version_number 2012-9

loop_
_space_group_symop_operation_xyz
'x, y, z'
'-y, x-y, z'
'-x+y, -x, z'
'-x, -y, z+1/2'
'y, -x+y, z+1/2'
'x-y, x, z+1/2'
'-x, -y, -z'
'y, -x+y, -z'
'x-y, x, -z'
'x, y, -z-1/2'
'-y, x-y, -z-1/2'
'-x+y, -x, -z-1/2'

loop_
_atom_site_label
_atom_site_type_symbol
_atom_site_fract_x
_atom_site_fract_y
_atom_site_fract_z
_atom_site_U_iso_or_equiv
_atom_site_adp_type
_atom_site_occupancy
_atom_site_site_symmetry_order
_atom_site_calc_flag
_atom_site_refinement_flags_posn
_atom_site_refinement_flags_adp
_atom_site_refinement_flags_occupancy
Fe1 Fe 0.6667 0.3333 0.69837(3) 0.0482(2) Uani 1 3 d S T P
Si1 Si 0.51723(5) 0.31110(5) 0.60817(3) 0.03954(18) Uani 1 1 d . . .
Cl1 Cl 0.58846(8) 0.42713(8) 0.7500 0.0517(2) Uani 1 2 d S T P
C1 C 0.6667 0.3333 0.62318(15) 0.0361(8) Uani 1 3 d S T P
C2 C 0.3993(2) 0.2034(2) 0.65054(11) 0.0502(6) Uani 1 1 d . . .
H2A H 0.3990 0.1286 0.6501 0.075 Uiso 1 1 calc R U .
H2B H 0.3224 0.1904 0.6397 0.075 Uiso 1 1 calc R U .
H2C H 0.4150 0.2352 0.6839 0.075 Uiso 1 1 calc R U .
C3 C 0.5090(2) 0.4496(2) 0.61477(10) 0.0460(6) Uani 1 1 d . . .
H3A H 0.5314 0.4801 0.6482 0.069 Uiso 1 1 calc R U .
H3B H 0.4284 0.4322 0.6082 0.069 Uiso 1 1 calc R U .
H3C H 0.5630 0.5086 0.5914 0.069 Uiso 1 1 calc R U .
C4 C 0.4636(2) 0.2566(2) 0.54421(10) 0.0413(5) Uani 1 1 d . . .
C5 C 0.3744(2) 0.1397(2) 0.53445(11) 0.0463(6) Uani 1 1 d . . .
H5 H 0.3398 0.0867 0.5611 0.056 Uiso 1 1 calc R U .
C6 C 0.3360(2) 0.1001(2) 0.48778(11) 0.0514(7) Uani 1 1 d . . .
H6 H 0.2761 0.0208 0.4825 0.062 Uiso 1 1 calc R U .
C7 C 0.3851(3) 0.1763(3) 0.44832(11) 0.0547(7) Uani 1 1 d . . .
H7 H 0.3592 0.1492 0.4160 0.066 Uiso 1 1 calc R U .
C8 C 0.4722(2) 0.2922(2) 0.45642(10) 0.0495(6) Uani 1 1 d . . .
H8 H 0.5059 0.3447 0.4296 0.059 Uiso 1 1 calc R U .
C9 C 0.5095(2) 0.3309(2) 0.50354(10) 0.0447(6) Uani 1 1 d . . .
H9 H 0.5684 0.4108 0.5086 0.054 Uiso 1 1 calc R U .

loop_
_atom_site_aniso_label
_atom_site_aniso_U_11
_atom_site_aniso_U_22
_atom_site_aniso_U_33
_atom_site_aniso_U_23
_atom_site_aniso_U_13
_atom_site_aniso_U_12
Fe1 0.0493(3) 0.0493(3) 0.0460(4) 0.000 0.000 0.02463(14)
Si1 0.0323(3) 0.0345(3) 0.0523(4) 0.0014(3) 0.0008(3) 0.0171(3)
Cl1 0.0553(5) 0.0545(5) 0.0519(5) 0.000 0.000 0.0324(4)
C1 0.0328(12) 0.0328(12) 0.043(2) 0.000 0.000 0.0164(6)
C2 0.0380(13) 0.0485(14) 0.0626(16) 0.0032(12) 0.0030(12) 0.0206(12)
C3 0.0380(13) 0.0414(13) 0.0633(16) -0.0015(12) -0.0004(11) 0.0232(11)
C4 0.0347(12) 0.0383(12) 0.0558(14) 0.0007(11) -0.0017(10) 0.0219(10)
C5 0.0395(13) 0.0369(12) 0.0640(16) 0.0016(11) -0.0057(12) 0.0203(11)
C6 0.0519(15) 0.0408(14) 0.0662(18) -0.0043(12) -0.0088(13) 0.0268(12)
C7 0.0638(17) 0.0561(16) 0.0586(16) -0.0095(13) -0.0126(14) 0.0407(14)
C8 0.0539(15) 0.0495(14) 0.0545(15) 0.0069(12) 0.0014(12) 0.0331(13)
C9 0.0397(13) 0.0398(13) 0.0595(15) 0.0015(11) -0.0023(11) 0.0236(11)

loop_
_atom_type_symbol
_atom_type_description
_atom_type_scat_dispersion_real
_atom_type_scat_dispersion_imag
_atom_type_scat_source
C C 0.0181 0.0091 'International Tables Vol C Tables 4.2.6.8 and 6.1.1.4'
H H 0.0000 0.0000 'International Tables Vol C Tables 4.2.6.8 and 6.1.1.4'
Si Si 0.2541 0.3302 'International Tables Vol C Tables 4.2.6.8 and 6.1.1.4'
Fe Fe -1.1336 3.1974 'International Tables Vol C Tables 4.2.6.8 and 6.1.1.4'
Cl Cl 0.3639 0.7018 'International Tables Vol C Tables 4.2.6.8 and 6.1.1.4'

loop_
_geom_angle_atom_site_label_1
_geom_angle_atom_site_label_2
_geom_angle_atom_site_label_3
_geom_angle
_geom_angle_site_symmetry_1
_geom_angle_site_symmetry_3
C1 Fe1 Cl1 125.782(19) . .
C1 Fe1 Cl1 125.781(19) . 3_665
Cl1 Fe1 Cl1 89.27(3) . 3_665
C1 Fe1 Cl1 125.781(19) . 2_655
Cl1 Fe1 Cl1 89.27(3) . 2_655
Cl1 Fe1 Cl1 89.27(3) 3_665 2_655
C1 Fe1 Fe1 180.0 . 10_557
Cl1 Fe1 Fe1 54.217(19) . 10_557
Cl1 Fe1 Fe1 54.219(19) 3_665 10_557
Cl1 Fe1 Fe1 54.219(19) 2_655 10_557
C1 Si1 C3 112.86(9) . .
C1 Si1 C2 112.63(13) . .
C3 Si1 C2 104.08(12) . .
C1 Si1 C4 115.10(14) . .
C3 Si1 C4 105.33(11) . .
C2 Si1 C4 105.91(12) . .
Fe1 Cl1 Fe1 71.56(4) 10_557 .
Si1 C1 Si1 115.36(9) 2_655 3_665
Si1 C1 Si1 115.36(9) 2_655 .
Si1 C1 Si1 115.36(9) 3_665 .
Si1 C1 Fe1 102.63(12) 2_655 .
Si1 C1 Fe1 102.63(12) 3_665 .
Si1 C1 Fe1 102.62(12) . .
Si1 C2 H2A 109.5 . .
Si1 C2 H2B 109.5 . .
H2A C2 H2B 109.5 . .
Si1 C2 H2C 109.5 . .
H2A C2 H2C 109.5 . .
H2B C2 H2C 109.5 . .
Si1 C3 H3A 109.5 . .
Si1 C3 H3B 109.5 . .
H3A C3 H3B 109.5 . .
Si1 C3 H3C 109.5 . .
H3A C3 H3C 109.5 . .
H3B C3 H3C 109.5 . .
C9 C4 C5 116.1(2) . .
C9 C4 Si1 121.44(18) . .
C5 C4 Si1 122.4(2) . .
C6 C5 C4 122.3(3) . .
C6 C5 H5 118.9 . .
C4 C5 H5 118.9 . .
C5 C6 C7 119.8(3) . .
C5 C6 H6 120.1 . .
C7 C6 H6 120.1 . .
C8 C7 C6 119.7(3) . .
C8 C7 H7 120.1 . .
C6 C7 H7 120.1 . .
C9 C8 C7 119.8(3) . .
C9 C8 H8 120.1 . .
C7 C8 H8 120.1 . .
C8 C9 C4 122.2(2) . .
C8 C9 H9 118.9 . .
C4 C9 H9 118.9 . .

loop_
_geom_bond_atom_site_label_1
_geom_bond_atom_site_label_2
_geom_bond_distance
_geom_bond_site_symmetry_2
Fe1 C1 2.054(4) .
Fe1 Cl1 2.4119(8) .
Fe1 Cl1 2.4119(8) 3_665
Fe1 Cl1 2.4119(8) 2_655
Fe1 Fe1 2.8204(15) 10_557
Si1 C1 1.8772(11) .
Si1 C3 1.881(2) .
Si1 C2 1.882(3) .
Si1 C4 1.886(3) .
Cl1 Fe1 2.4118(8) 10_557
C1 Si1 1.8772(11) 2_655
C1 Si1 1.8772(11) 3_665
C2 H2A 0.9800 .
C2 H2B 0.9800 .
C2 H2C 0.9800 .
C3 H3A 0.9800 .
C3 H3B 0.9800 .
C3 H3C 0.9800 .
C4 C9 1.400(4) .
C4 C5 1.413(3) .
C5 C6 1.374(4) .
C5 H5 0.9500 .
C6 C7 1.390(4) .
C6 H6 0.9500 .
C7 C8 1.389(4) .
C7 H7 0.9500 .
C8 C9 1.381(4) .
C8 H8 0.9500 .
C9 H9 0.9500 .

loop_
_geom_torsion_atom_site_label_1
_geom_torsion_atom_site_label_2
_geom_torsion_atom_site_label_3
_geom_torsion_atom_site_label_4
_geom_torsion
_geom_torsion_site_symmetry_4
C3 Si1 C1 Si1 -170.86(16) 2_655
C2 Si1 C1 Si1 71.6(2) 2_655
C4 Si1 C1 Si1 -49.9(2) 2_655
C3 Si1 C1 Si1 -32.3(3) 3_665
C2 Si1 C1 Si1 -149.83(18) 3_665
C4 Si1 C1 Si1 88.62(18) 3_665
C3 Si1 C1 Fe1 78.40(11) .
C2 Si1 C1 Fe1 -39.10(10) .
C4 Si1 C1 Fe1 -160.65(9) .
C1 Si1 C4 C9 -74.4(2) .
C3 Si1 C4 C9 50.6(2) .
C2 Si1 C4 C9 160.52(19) .
C1 Si1 C4 C5 106.42(19) .
C3 Si1 C4 C5 -128.6(2) .
C2 Si1 C4 C5 -18.7(2) .
C9 C4 C5 C6 1.2(3) .
Si1 C4 C5 C6 -179.6(2) .
C4 C5 C6 C7 -0.3(4) .
C5 C6 C7 C8 -0.4(4) .
C6 C7 C8 C9 0.1(4) .
C7 C8 C9 C4 0.8(4) .
C5 C4 C9 C8 -1.4(3) .
Si1 C4 C9 C8 179.30(19) .
